data_7025802
loop_
_publ_author_name
'Shima, Takanori'
'Hou, Zhaomin'

_publ_section_title
;
 Selective ammonolysis of half-sandwich rare-earth metal dialkyl and
 polyhydride complexes: synthesis of polyamido rare-earth complexes having
 novel structures.
;
_journal_issue 29
_journal_name_full 'Dalton transactions (Cambridge, England : 2003)'
_journal_page_first 6858
_journal_page_last 6863
_journal_paper_doi 10.1039/c0dt00006j
_journal_volume 39
_journal_year 2010
_chemical_formula_sum 'C36 H75 Lu3 N6 Si3'
_chemical_formula_weight 1201.20
_chemical_name_systematic
;
?
;
_space_group_IT_number 19
_symmetry_cell_setting orthorhombic
_symmetry_space_group_name_Hall 'P 2ac 2ab'
_symmetry_space_group_name_H-M 'P 21 21 21'
_atom_sites_solution_hydrogens geom
_atom_sites_solution_primary direct
_atom_sites_solution_secondary difmap
_audit_creation_method SHELXL-97
_cell_angle_alpha 90.00
_cell_angle_beta 90.00
_cell_angle_gamma 90.00
_cell_formula_units_Z 4
_cell_length_a 8.9129(19)
_cell_length_b 18.206(4)
_cell_length_c 29.000(6)
_cell_measurement_reflns_used 29385
_cell_measurement_temperature 163(2)
_cell_measurement_theta_max 27.51
_cell_measurement_theta_min 1.32
_cell_volume 4705.8(17)
_computing_cell_refinement 'Bruker SMART'
_computing_data_collection 'Bruker SMART'
_computing_data_reduction 'Bruker SAINT'
_computing_molecular_graphics 'ORTEP-III (Farrugia, 1997)'
_computing_publication_material 'Bruker SHELXTL'
_computing_structure_refinement 'SHELXL-97 (Sheldrick, 1997)'
_computing_structure_solution 'SHELXS-97 (Sheldrick, 1990)'
_diffrn_ambient_temperature 163(2)
_diffrn_measured_fraction_theta_full 0.987
_diffrn_measured_fraction_theta_max 0.987
_diffrn_measurement_device_type 'CCD area detector'
_diffrn_measurement_method 'phi and omega scans'
_diffrn_radiation_monochromator graphite
_diffrn_radiation_source 'fine-focus sealed tube'
_diffrn_radiation_type MoK\a
_diffrn_radiation_wavelength 0.71073
_diffrn_reflns_av_R_equivalents 0.0540
_diffrn_reflns_av_sigmaI/netI 0.0760
_diffrn_reflns_limit_h_max 11
_diffrn_reflns_limit_h_min -11
_diffrn_reflns_limit_k_max 20
_diffrn_reflns_limit_k_min -23
_diffrn_reflns_limit_l_max 34
_diffrn_reflns_limit_l_min -37
_diffrn_reflns_number 29385
_diffrn_reflns_theta_full 27.51
_diffrn_reflns_theta_max 27.51
_diffrn_reflns_theta_min 1.32
_exptl_absorpt_coefficient_mu 6.350
_exptl_absorpt_correction_T_max 0.4493
_exptl_absorpt_correction_T_min 0.1434
_exptl_absorpt_correction_type empirical
_exptl_absorpt_process_details 'Bruker SADABS'
_exptl_crystal_colour colorless
_exptl_crystal_density_diffrn 1.695
_exptl_crystal_density_method 'not measured'
_exptl_crystal_description needle
_exptl_crystal_F_000 2352
_exptl_crystal_size_max 0.50
_exptl_crystal_size_mid 0.15
_exptl_crystal_size_min 0.15
_refine_diff_density_max 1.704
_refine_diff_density_min -1.126
_refine_diff_density_rms 0.153
_refine_ls_abs_structure_details 'Flack H D (1983), Acta Cryst. A39, 876-881'
_refine_ls_abs_structure_Flack -0.018(9)
_refine_ls_extinction_method none
_refine_ls_goodness_of_fit_ref 0.909
_refine_ls_hydrogen_treatment constr
_refine_ls_matrix_type full
_refine_ls_number_parameters 454
_refine_ls_number_reflns 10575
_refine_ls_number_restraints 0
_refine_ls_restrained_S_all 0.909
_refine_ls_R_factor_all 0.0447
_refine_ls_R_factor_gt 0.0369
_refine_ls_shift/su_max 0.024
_refine_ls_shift/su_mean 0.000
_refine_ls_structure_factor_coef Fsqd
_refine_ls_weighting_details 'calc w=1/[\s^2^(Fo^2^)+(0.0120P)^2^+0.0000P] where P=(Fo^2^+2Fc^2^)/3'
_refine_ls_weighting_scheme calc
_refine_ls_wR_factor_gt 0.0547
_refine_ls_wR_factor_ref 0.0567
_reflns_number_gt 9341
_reflns_number_total 10575
_reflns_threshold_expression >2sigma(I)
_cod_data_source_file c0dt00006j.txt
_cod_data_source_block 3Lu
_cod_depositor_comments
;
The following automatic conversions were performed:

'_symmetry_cell_setting' value 'Orthorhombic' changed to
'orthorhombic' according to
/home/saulius/struct/CIF-dictionaries/cif_core.dic dictionary named
'cif_core.dic' version 2.4.2 from 2011-04-26.

Automatic conversion script
Id: cif_fix_values 1891 2012-01-12 08:04:46Z andrius 
;
_cod_original_cell_volume 4705.9(17)
_cod_original_sg_symbol_H-M P2(1)2(1)2(1)
_cod_database_code 7025802

loop_
_symmetry_equiv_pos_as_xyz
'x, y, z'
'-x+1/2, -y, z+1/2'
'-x, y+1/2, -z+1/2'
'x+1/2, -y+1/2, -z'

loop_
_atom_site_label
_atom_site_type_symbol
_atom_site_fract_x
_atom_site_fract_y
_atom_site_fract_z
_atom_site_U_iso_or_equiv
_atom_site_adp_type
_atom_site_occupancy
_atom_site_symmetry_multiplicity
_atom_site_calc_flag
_atom_site_refinement_flags
Lu1 Lu 0.39503(3) 0.593133(14) 0.898447(10) 0.01998(7) Uani 1 1 d .
Lu2 Lu 0.57664(3) 0.472864(15) 0.971921(10) 0.02178(7) Uani 1 1 d .
Lu3 Lu 0.51350(3) 0.425474(15) 0.857568(10) 0.02084(7) Uani 1 1 d .
N1 N 0.4502(7) 0.3816(3) 0.93049(18) 0.0279(15) Uani 1 1 d .
H1A H 0.4880 0.3354 0.9360 0.033 Uiso 1 1 calc R
H1B H 0.3484 0.3822 0.9357 0.033 Uiso 1 1 calc R
N2 N 0.7174(6) 0.4455(3) 0.90711(19) 0.0285(15) Uani 1 1 d .
H2A H 0.7754 0.4041 0.9110 0.034 Uiso 1 1 calc R
H2B H 0.7764 0.4842 0.8978 0.034 Uiso 1 1 calc R
N3 N 0.2844(6) 0.4868(3) 0.86706(18) 0.0246(14) Uani 1 1 d .
H3A H 0.2211 0.4635 0.8874 0.030 Uiso 1 1 calc R
H3B H 0.2360 0.4956 0.8396 0.030 Uiso 1 1 calc R
N4 N 0.5514(6) 0.5484(3) 0.84173(18) 0.0261(14) Uani 1 1 d .
H4A H 0.6496 0.5625 0.8459 0.031 Uiso 1 1 calc R
H4B H 0.5200 0.5612 0.8126 0.031 Uiso 1 1 calc R
N5 N 0.3435(6) 0.5309(3) 0.96668(18) 0.0260(14) Uani 1 1 d .
H5A H 0.2655 0.4982 0.9637 0.031 Uiso 1 1 calc R
H5B H 0.3256 0.5622 0.9910 0.031 Uiso 1 1 calc R
N6 N 0.6130(7) 0.5915(3) 0.94406(17) 0.0261(13) Uani 1 1 d .
H6A H 0.6993 0.5960 0.9269 0.031 Uiso 1 1 calc R
H6B H 0.6113 0.6263 0.9670 0.031 Uiso 1 1 calc R
Si1 Si 0.1020(3) 0.66323(11) 0.80673(7) 0.0309(5) Uani 1 1 d .
Si2 Si 0.4891(3) 0.53134(11) 1.10107(7) 0.0321(5) Uani 1 1 d .
Si3 Si 0.3712(2) 0.22580(11) 0.83677(7) 0.0283(5) Uani 1 1 d .
C1 C 0.2188(8) 0.6850(3) 0.8581(2) 0.0214(15) Uani 1 1 d .
C2 C 0.3655(8) 0.7189(3) 0.8547(3) 0.0250(16) Uani 1 1 d .
C3 C 0.4122(9) 0.7384(3) 0.8989(3) 0.0262(16) Uani 1 1 d .
C4 C 0.2977(9) 0.7182(4) 0.9310(3) 0.0288(18) Uani 1 1 d .
C5 C 0.1801(8) 0.6853(3) 0.9062(2) 0.0236(17) Uani 1 1 d .
C6 C 0.4528(8) 0.7362(4) 0.8112(2) 0.036(2) Uani 1 1 d .
H6C H 0.5603 0.7298 0.8171 0.054 Uiso 1 1 calc R
H6D H 0.4333 0.7871 0.8020 0.054 Uiso 1 1 calc R
H6E H 0.4212 0.7030 0.7865 0.054 Uiso 1 1 calc R
C7 C 0.5570(8) 0.7781(4) 0.9102(3) 0.039(2) Uani 1 1 d .
H7A H 0.5541 0.8277 0.8970 0.058 Uiso 1 1 calc R
H7B H 0.6418 0.7510 0.8970 0.058 Uiso 1 1 calc R
H7C H 0.5688 0.7813 0.9437 0.058 Uiso 1 1 calc R
C8 C 0.3009(10) 0.7325(4) 0.9822(2) 0.043(2) Uani 1 1 d .
H8A H 0.2436 0.6942 0.9982 0.064 Uiso 1 1 calc R
H8B H 0.2562 0.7806 0.9886 0.064 Uiso 1 1 calc R
H8C H 0.4050 0.7319 0.9931 0.064 Uiso 1 1 calc R
C9 C 0.0380(8) 0.6584(4) 0.9271(2) 0.037(2) Uani 1 1 d .
H9A H 0.0496 0.6553 0.9607 0.056 Uiso 1 1 calc R
H9B H 0.0143 0.6096 0.9148 0.056 Uiso 1 1 calc R
H9C H -0.0436 0.6925 0.9197 0.056 Uiso 1 1 calc R
C10 C -0.0754(10) 0.6169(4) 0.8220(3) 0.056(3) Uani 1 1 d .
H10A H -0.1305 0.6046 0.7938 0.084 Uiso 1 1 calc R
H10B H -0.1364 0.6496 0.8412 0.084 Uiso 1 1 calc R
H10C H -0.0534 0.5718 0.8392 0.084 Uiso 1 1 calc R
C11 C 0.0560(9) 0.7505(4) 0.7771(3) 0.048(2) Uani 1 1 d .
H11A H 0.0041 0.7398 0.7480 0.072 Uiso 1 1 calc R
H11B H 0.1487 0.7775 0.7706 0.072 Uiso 1 1 calc R
H11C H -0.0092 0.7802 0.7968 0.072 Uiso 1 1 calc R
C12 C 0.1965(10) 0.6040(5) 0.7624(3) 0.056(3) Uani 1 1 d .
H12A H 0.2993 0.6214 0.7575 0.084 Uiso 1 1 calc R
H12B H 0.1407 0.6067 0.7333 0.084 Uiso 1 1 calc R
H12C H 0.1987 0.5530 0.7732 0.084 Uiso 1 1 calc R
C13 C 0.6017(8) 0.4726(4) 1.0610(2) 0.0230(15) Uani 1 1 d .
C14 C 0.5697(8) 0.3985(3) 1.0479(2) 0.0215(15) Uani 1 1 d .
C15 C 0.6936(8) 0.3702(4) 1.0238(2) 0.0258(17) Uani 1 1 d .
C16 C 0.8058(8) 0.4264(4) 1.0207(2) 0.0267(17) Uani 1 1 d .
C17 C 0.7501(8) 0.4884(4) 1.0438(2) 0.0285(18) Uani 1 1 d .
C18 C 0.4303(9) 0.3556(3) 1.0585(3) 0.035(2) Uani 1 1 d .
H18A H 0.4418 0.3052 1.0472 0.053 Uiso 1 1 calc R
H18B H 0.3443 0.3787 1.0432 0.053 Uiso 1 1 calc R
H18C H 0.4136 0.3550 1.0919 0.053 Uiso 1 1 calc R
C19 C 0.7145(9) 0.2929(4) 1.0054(3) 0.040(2) Uani 1 1 d .
H19A H 0.7878 0.2668 1.0246 0.060 Uiso 1 1 calc R
H19B H 0.7509 0.2951 0.9736 0.060 Uiso 1 1 calc R
H19C H 0.6184 0.2668 1.0063 0.060 Uiso 1 1 calc R
C20 C 0.9586(7) 0.4184(5) 1.0006(3) 0.045(2) Uani 1 1 d .
H20A H 0.9622 0.3740 0.9815 0.067 Uiso 1 1 calc R
H20B H 1.0325 0.4143 1.0255 0.067 Uiso 1 1 calc R
H20C H 0.9816 0.4614 0.9816 0.067 Uiso 1 1 calc R
C21 C 0.8440(9) 0.5571(4) 1.0527(3) 0.042(2) Uani 1 1 d .
H21A H 0.9243 0.5602 1.0297 0.062 Uiso 1 1 calc R
H21B H 0.8880 0.5544 1.0836 0.062 Uiso 1 1 calc R
H21C H 0.7799 0.6007 1.0504 0.062 Uiso 1 1 calc R
C22 C 0.5566(12) 0.5147(5) 1.1604(3) 0.085(4) Uani 1 1 d .
H22A H 0.6563 0.5366 1.1642 0.127 Uiso 1 1 calc R
H22B H 0.5624 0.4617 1.1660 0.127 Uiso 1 1 calc R
H22C H 0.4869 0.5370 1.1824 0.127 Uiso 1 1 calc R
C23 C 0.5036(12) 0.6316(4) 1.0882(3) 0.067(3) Uani 1 1 d .
H23A H 0.4866 0.6398 1.0552 0.101 Uiso 1 1 calc R
H23B H 0.6038 0.6492 1.0966 0.101 Uiso 1 1 calc R
H23C H 0.4279 0.6584 1.1061 0.101 Uiso 1 1 calc R
C24 C 0.2848(10) 0.5109(5) 1.1009(4) 0.074(3) Uani 1 1 d .
H24A H 0.2675 0.4624 1.1147 0.111 Uiso 1 1 calc R
H24B H 0.2475 0.5111 1.0691 0.111 Uiso 1 1 calc R
H24C H 0.2316 0.5483 1.1189 0.111 Uiso 1 1 calc R
C25 C 0.4921(8) 0.3022(3) 0.8146(2) 0.0194(15) Uani 1 1 d .
C26 C 0.6478(8) 0.3148(4) 0.8200(2) 0.0240(17) Uani 1 1 d .
C27 C 0.6899(8) 0.3754(4) 0.7928(2) 0.0226(16) Uani 1 1 d .
C28 C 0.5625(8) 0.4000(3) 0.7692(2) 0.0239(16) Uani 1 1 d .
C29 C 0.4384(8) 0.3565(3) 0.7818(2) 0.0200(15) Uani 1 1 d .
C30 C 0.7571(8) 0.2706(4) 0.8492(3) 0.036(2) Uani 1 1 d .
H30A H 0.7897 0.2272 0.8320 0.054 Uiso 1 1 calc R
H30B H 0.7076 0.2553 0.8778 0.054 Uiso 1 1 calc R
H30C H 0.8445 0.3011 0.8566 0.054 Uiso 1 1 calc R
C31 C 0.8457(8) 0.4085(4) 0.7892(3) 0.042(2) Uani 1 1 d .
H31A H 0.8991 0.3861 0.7632 0.063 Uiso 1 1 calc R
H31B H 0.9010 0.3991 0.8178 0.063 Uiso 1 1 calc R
H31C H 0.8375 0.4616 0.7843 0.063 Uiso 1 1 calc R
C32 C 0.5597(10) 0.4601(3) 0.7327(2) 0.040(2) Uani 1 1 d .
H32A H 0.4582 0.4805 0.7304 0.060 Uiso 1 1 calc R
H32B H 0.5891 0.4394 0.7028 0.060 Uiso 1 1 calc R
H32C H 0.6301 0.4992 0.7413 0.060 Uiso 1 1 calc R
C33 C 0.2840(9) 0.3632(4) 0.7620(3) 0.037(2) Uani 1 1 d .
H33A H 0.2750 0.3311 0.7350 0.056 Uiso 1 1 calc R
H33B H 0.2658 0.4142 0.7528 0.056 Uiso 1 1 calc R
H33C H 0.2100 0.3486 0.7853 0.056 Uiso 1 1 calc R
C34 C 0.1911(8) 0.2596(4) 0.8621(3) 0.039(2) Uani 1 1 d .
H34A H 0.2124 0.2889 0.8897 0.058 Uiso 1 1 calc R
H34B H 0.1280 0.2176 0.8705 0.058 Uiso 1 1 calc R
H34C H 0.1384 0.2901 0.8394 0.058 Uiso 1 1 calc R
C35 C 0.3216(10) 0.1631(4) 0.7884(3) 0.044(2) Uani 1 1 d .
H35A H 0.2551 0.1242 0.7998 0.066 Uiso 1 1 calc R
H35B H 0.4132 0.1410 0.7759 0.066 Uiso 1 1 calc R
H35C H 0.2705 0.1909 0.7642 0.066 Uiso 1 1 calc R
C36 C 0.4648(9) 0.1682(4) 0.8818(3) 0.051(3) Uani 1 1 d .
H36A H 0.5547 0.1452 0.8687 0.076 Uiso 1 1 calc R
H36B H 0.3954 0.1299 0.8922 0.076 Uiso 1 1 calc R
H36C H 0.4934 0.1992 0.9080 0.076 Uiso 1 1 calc R

loop_
_atom_site_aniso_label
_atom_site_aniso_U_11
_atom_site_aniso_U_22
_atom_site_aniso_U_33
_atom_site_aniso_U_23
_atom_site_aniso_U_13
_atom_site_aniso_U_12
Lu1 0.02207(16) 0.01828(14) 0.01958(15) 0.00013(12) -0.00069(13) 0.00264(12)
Lu2 0.02416(17) 0.02126(15) 0.01994(16) 0.00113(13) -0.00411(14) 0.00121(13)
Lu3 0.02205(17) 0.01973(14) 0.02074(15) -0.00311(13) 0.00018(13) 0.00138(12)
N1 0.030(4) 0.019(3) 0.034(4) 0.003(3) -0.005(3) 0.005(2)
N2 0.025(4) 0.022(3) 0.039(4) -0.008(3) -0.003(3) 0.007(2)
N3 0.023(4) 0.030(3) 0.021(3) 0.004(3) -0.002(3) 0.000(3)
N4 0.025(4) 0.032(3) 0.021(3) -0.001(2) 0.001(3) -0.001(3)
N5 0.020(3) 0.031(3) 0.026(3) 0.000(3) 0.002(3) 0.001(3)
N6 0.033(4) 0.024(3) 0.022(3) -0.006(3) 0.000(3) 0.001(3)
Si1 0.0291(13) 0.0297(11) 0.0339(13) 0.0056(9) -0.0109(11) -0.0006(10)
Si2 0.0405(13) 0.0303(11) 0.0256(11) -0.0016(10) -0.0026(11) 0.0029(11)
Si3 0.0316(13) 0.0248(11) 0.0284(12) 0.0004(9) 0.0046(10) -0.0041(9)
C1 0.023(4) 0.015(3) 0.026(4) 0.001(3) 0.000(3) 0.003(3)
C2 0.021(4) 0.024(4) 0.030(4) 0.005(3) 0.005(3) 0.008(3)
C3 0.034(4) 0.008(3) 0.037(4) 0.002(3) -0.010(4) 0.003(3)
C4 0.045(5) 0.016(4) 0.025(4) -0.006(3) -0.003(4) 0.011(3)
C5 0.027(4) 0.016(3) 0.028(4) 0.002(3) 0.001(3) 0.006(3)
C6 0.026(5) 0.044(5) 0.038(5) 0.006(4) 0.009(4) -0.007(4)
C7 0.042(6) 0.028(4) 0.047(5) -0.008(4) -0.014(4) -0.002(4)
C8 0.065(7) 0.033(5) 0.031(5) -0.007(4) 0.002(4) 0.016(4)
C9 0.039(5) 0.041(5) 0.032(5) 0.005(4) 0.007(4) 0.001(4)
C10 0.051(6) 0.054(5) 0.062(6) 0.010(5) -0.018(5) -0.025(5)
C11 0.034(5) 0.057(5) 0.052(6) 0.021(4) -0.014(4) 0.001(4)
C12 0.071(7) 0.066(6) 0.032(5) -0.010(5) -0.024(5) 0.017(5)
C13 0.023(4) 0.028(4) 0.017(3) 0.004(3) -0.006(3) -0.009(4)
C14 0.018(4) 0.030(4) 0.017(3) 0.003(3) 0.001(3) 0.000(3)
C15 0.031(4) 0.024(4) 0.023(4) 0.004(3) -0.004(3) 0.007(3)
C16 0.022(4) 0.035(4) 0.023(4) 0.006(3) -0.002(3) 0.010(3)
C17 0.035(5) 0.026(4) 0.025(4) 0.009(3) -0.011(3) -0.004(3)
C18 0.036(5) 0.023(4) 0.047(5) 0.004(4) -0.003(4) -0.002(4)
C19 0.052(6) 0.036(5) 0.033(5) 0.008(4) -0.001(4) 0.010(4)
C20 0.018(4) 0.074(6) 0.042(5) 0.008(5) -0.004(4) 0.011(4)
C21 0.044(6) 0.036(5) 0.045(5) 0.004(4) -0.010(4) -0.016(4)
C22 0.102(10) 0.125(9) 0.027(5) -0.012(5) -0.002(6) 0.054(8)
C23 0.096(8) 0.032(5) 0.074(7) -0.005(4) 0.019(7) 0.004(5)
C24 0.058(7) 0.082(8) 0.081(8) -0.018(7) 0.031(6) 0.010(6)
C25 0.029(4) 0.010(3) 0.019(4) -0.005(3) 0.000(3) 0.002(3)
C26 0.026(4) 0.021(4) 0.025(4) -0.002(3) 0.003(3) 0.007(3)
C27 0.016(4) 0.027(4) 0.025(4) -0.016(3) 0.013(3) -0.003(3)
C28 0.035(5) 0.014(3) 0.023(4) -0.001(3) 0.004(3) -0.001(3)
C29 0.022(4) 0.017(3) 0.020(4) -0.008(3) -0.005(3) 0.000(3)
C30 0.037(5) 0.029(4) 0.040(5) -0.004(4) 0.000(4) 0.005(4)
C31 0.037(5) 0.038(5) 0.050(5) -0.017(4) 0.012(4) -0.003(4)
C32 0.070(7) 0.024(4) 0.027(4) 0.003(3) 0.008(4) -0.006(4)
C33 0.044(6) 0.029(4) 0.039(5) -0.004(4) -0.009(4) 0.001(4)
C34 0.035(5) 0.041(5) 0.041(5) 0.001(4) 0.009(4) -0.003(4)
C35 0.056(6) 0.028(4) 0.048(6) -0.005(4) 0.015(5) -0.015(4)
C36 0.054(7) 0.040(5) 0.058(6) 0.026(4) 0.017(5) 0.005(4)

loop_
_atom_type_symbol
_atom_type_description
_atom_type_scat_dispersion_real
_atom_type_scat_dispersion_imag
_atom_type_scat_source
C C 0.0033 0.0016 'International Tables Vol C Tables 4.2.6.8 and 6.1.1.4'
H H 0.0000 0.0000 'International Tables Vol C Tables 4.2.6.8 and 6.1.1.4'
N N 0.0061 0.0033 'International Tables Vol C Tables 4.2.6.8 and 6.1.1.4'
Si Si 0.0817 0.0704 'International Tables Vol C Tables 4.2.6.8 and 6.1.1.4'
Lu Lu -0.4720 5.8584 'International Tables Vol C Tables 4.2.6.8 and 6.1.1.4'

loop_
_geom_angle_atom_site_label_1
_geom_angle_atom_site_label_2
_geom_angle_atom_site_label_3
_geom_angle
N4 Lu1 N5 123.70(18)
N4 Lu1 N6 84.11(19)
N5 Lu1 N6 71.24(18)
N4 Lu1 N3 71.77(18)
N5 Lu1 N3 81.14(18)
N6 Lu1 N3 123.59(18)
N4 Lu1 C5 138.4(2)
N5 Lu1 C5 95.5(2)
N6 Lu1 C5 125.3(2)
N3 Lu1 C5 105.1(2)
N4 Lu1 C1 105.9(2)
N5 Lu1 C1 125.6(2)
N6 Lu1 C1 140.16(19)
N3 Lu1 C1 95.89(19)
C5 Lu1 C1 32.5(2)
N4 Lu1 C4 140.0(2)
N5 Lu1 C4 92.9(2)
N6 Lu1 C4 94.7(2)
N3 Lu1 C4 135.8(2)
C5 Lu1 C4 31.5(2)
C1 Lu1 C4 52.8(2)
N4 Lu1 C2 91.4(2)
N5 Lu1 C2 144.5(2)
N6 Lu1 C2 111.4(2)
N3 Lu1 C2 119.1(2)
C5 Lu1 C2 52.9(2)
C1 Lu1 C2 32.3(2)
C4 Lu1 C2 51.9(2)
N4 Lu1 C3 108.7(2)
N5 Lu1 C3 119.5(2)
N6 Lu1 C3 87.8(2)
N3 Lu1 C3 147.9(2)
C5 Lu1 C3 52.2(2)
C1 Lu1 C3 52.4(2)
C4 Lu1 C3 31.5(2)
C2 Lu1 C3 30.6(2)
N4 Lu1 Lu3 41.85(12)
N5 Lu1 Lu3 85.52(13)
N6 Lu1 Lu3 85.94(12)
N3 Lu1 Lu3 42.80(13)
C5 Lu1 Lu3 147.43(16)
C1 Lu1 Lu3 127.35(15)
C4 Lu1 Lu3 178.05(18)
C2 Lu1 Lu3 129.54(16)
C3 Lu1 Lu3 150.43(17)
N4 Lu1 Lu2 86.16(13)
N5 Lu1 Lu2 42.26(13)
N6 Lu1 Lu2 42.13(12)
N3 Lu1 Lu2 85.05(13)
C5 Lu1 Lu2 135.40(16)
C1 Lu1 Lu2 167.61(16)
C4 Lu1 Lu2 119.00(16)
C2 Lu1 Lu2 153.54(16)
C3 Lu1 Lu2 127.00(16)
Lu3 Lu1 Lu2 60.450(14)
N2 Lu2 N6 80.95(19)
N2 Lu2 N5 121.79(19)
N6 Lu2 N5 71.42(19)
N2 Lu2 N1 71.99(19)
N6 Lu2 N1 123.19(18)
N5 Lu2 N1 81.93(19)
N2 Lu2 C14 126.3(2)
N6 Lu2 C14 141.66(19)
N5 Lu2 C14 105.7(2)
N1 Lu2 C14 93.1(2)
N2 Lu2 C13 139.6(2)
N6 Lu2 C13 109.61(19)
N5 Lu2 C13 98.2(2)
N1 Lu2 C13 123.48(19)
C14 Lu2 C13 32.06(18)
N2 Lu2 C17 110.5(2)
N6 Lu2 C17 95.41(19)
N5 Lu2 C17 122.0(2)
N1 Lu2 C17 140.55(19)
C14 Lu2 C17 52.5(2)
C13 Lu2 C17 32.2(2)
N2 Lu2 C15 95.5(2)
N6 Lu2 C15 143.8(2)
N5 Lu2 C15 135.7(2)
N1 Lu2 C15 88.8(2)
C14 Lu2 C15 31.3(2)
C13 Lu2 C15 52.5(2)
C17 Lu2 C15 51.9(2)
N2 Lu2 C16 86.9(2)
N6 Lu2 C16 112.2(2)
N5 Lu2 C16 150.8(2)
N1 Lu2 C16 115.0(2)
C14 Lu2 C16 52.5(2)
C13 Lu2 C16 52.8(2)
C17 Lu2 C16 31.1(2)
C15 Lu2 C16 31.7(2)
N2 Lu2 Lu1 83.67(13)
N6 Lu2 Lu1 42.60(14)
N5 Lu2 Lu1 42.01(13)
N1 Lu2 Lu1 84.71(13)
C14 Lu2 Lu1 147.69(15)
C13 Lu2 Lu1 130.96(15)
C17 Lu2 Lu1 134.49(15)
C15 Lu2 Lu1 173.42(16)
C16 Lu2 Lu1 154.24(17)
N2 Lu2 Lu3 42.16(14)
N6 Lu2 Lu3 85.51(12)
N5 Lu2 Lu3 84.62(13)
N1 Lu2 Lu3 41.84(13)
C14 Lu2 Lu3 132.80(15)
C13 Lu2 Lu3 164.77(14)
C17 Lu2 Lu3 152.31(17)
C15 Lu2 Lu3 115.84(16)
C16 Lu2 Lu3 124.12(15)
Lu1 Lu2 Lu3 59.533(13)
N4 Lu3 N1 123.24(17)
N4 Lu3 N3 71.88(19)
N1 Lu3 N3 81.14(19)
N4 Lu3 N2 81.84(19)
N1 Lu3 N2 71.6(2)
N3 Lu3 N2 121.96(18)
N4 Lu3 C25 139.44(19)
N1 Lu3 C25 97.02(18)
N3 Lu3 C25 114.1(2)
N2 Lu3 C25 119.3(2)
N4 Lu3 C26 127.2(2)
N1 Lu3 C26 103.1(2)
N3 Lu3 C26 145.5(2)
N2 Lu3 C26 91.2(2)
C25 Lu3 C26 31.8(2)
N4 Lu3 C27 96.1(2)
N1 Lu3 C27 132.7(2)
N3 Lu3 C27 140.8(2)
N2 Lu3 C27 91.6(2)
C25 Lu3 C27 52.6(2)
C26 Lu3 C27 31.4(2)
N4 Lu3 C29 109.58(19)
N1 Lu3 C29 122.39(19)
N3 Lu3 C29 96.0(2)
N2 Lu3 C29 141.9(2)
C25 Lu3 C29 32.52(19)
C26 Lu3 C29 52.5(2)
C27 Lu3 C29 51.9(2)
N4 Lu3 C28 87.31(18)
N1 Lu3 C28 149.39(18)
N3 Lu3 C28 110.0(2)
N2 Lu3 C28 119.6(2)
C25 Lu3 C28 52.38(19)
C26 Lu3 C28 51.5(2)
C27 Lu3 C28 30.9(2)
C29 Lu3 C28 31.07(19)
N4 Lu3 Lu1 41.73(13)
N1 Lu3 Lu1 85.25(12)
N3 Lu3 Lu1 43.06(13)
N2 Lu3 Lu1 83.63(12)
C25 Lu3 Lu1 156.58(16)
C26 Lu3 Lu1 168.26(16)
C27 Lu3 Lu1 137.86(15)
C29 Lu3 Lu1 129.50(14)
C28 Lu3 Lu1 122.75(14)
N4 Lu3 Lu2 85.72(13)
N1 Lu3 Lu2 42.06(13)
N3 Lu3 Lu2 84.88(13)
N2 Lu3 Lu2 41.48(13)
C25 Lu3 Lu2 133.68(14)
C26 Lu3 Lu2 121.40(16)
C27 Lu3 Lu2 132.49(16)
C29 Lu3 Lu2 164.20(14)
C28 Lu3 Lu2 160.67(16)
Lu1 Lu3 Lu2 60.017(8)
Lu3 N1 Lu2 96.09(19)
Lu2 N2 Lu3 96.4(2)
Lu3 N3 Lu1 94.1(2)
Lu1 N4 Lu3 96.42(19)
Lu1 N5 Lu2 95.73(19)
Lu2 N6 Lu1 95.28(19)
C10 Si1 C11 108.3(4)
C10 Si1 C1 112.6(4)
C11 Si1 C1 108.3(3)
C10 Si1 C12 106.6(4)
C11 Si1 C12 105.8(4)
C1 Si1 C12 114.8(3)
C22 Si2 C24 106.7(5)
C22 Si2 C23 108.9(4)
C24 Si2 C23 105.3(4)
C22 Si2 C13 108.1(4)
C24 Si2 C13 114.2(4)
C23 Si2 C13 113.4(4)
C35 Si3 C34 107.1(4)
C35 Si3 C36 106.7(4)
C34 Si3 C36 107.1(4)
C35 Si3 C25 109.5(3)
C34 Si3 C25 112.6(3)
C36 Si3 C25 113.5(4)
C5 C1 C2 106.3(6)
C5 C1 Si1 130.1(5)
C2 C1 Si1 122.8(6)
C5 C1 Lu1 73.0(4)
C2 C1 Lu1 76.0(4)
Si1 C1 Lu1 124.5(3)
C3 C2 C1 108.4(7)
C3 C2 C6 124.0(7)
C1 C2 C6 127.5(7)
C3 C2 Lu1 75.4(4)
C1 C2 Lu1 71.7(4)
C6 C2 Lu1 122.1(4)
C2 C3 C4 108.6(7)
C2 C3 C7 125.0(7)
C4 C3 C7 126.3(7)
C2 C3 Lu1 73.9(4)
C4 C3 Lu1 72.8(4)
C7 C3 Lu1 121.8(4)
C5 C4 C3 108.1(6)
C5 C4 C8 126.2(7)
C3 C4 C8 125.6(7)
C5 C4 Lu1 72.1(4)
C3 C4 Lu1 75.7(4)
C8 C4 Lu1 120.0(5)
C4 C5 C1 108.6(6)
C4 C5 C9 124.6(7)
C1 C5 C9 126.7(7)
C4 C5 Lu1 76.5(4)
C1 C5 Lu1 74.4(4)
C9 C5 Lu1 117.2(4)
C14 C13 C17 106.3(6)
C14 C13 Si2 126.6(5)
C17 C13 Si2 126.3(5)
C14 C13 Lu2 73.8(3)
C17 C13 Lu2 74.6(4)
Si2 C13 Lu2 124.9(3)
C15 C14 C13 108.7(6)
C15 C14 C18 124.2(6)
C13 C14 C18 127.1(6)
C15 C14 Lu2 75.4(4)
C13 C14 Lu2 74.1(3)
C18 C14 Lu2 117.8(4)
C14 C15 C16 108.5(6)
C14 C15 C19 127.7(7)
C16 C15 C19 123.8(6)
C14 C15 Lu2 73.2(4)
C16 C15 Lu2 74.5(4)
C19 C15 Lu2 120.7(5)
C17 C16 C15 107.4(6)
C17 C16 C20 126.2(7)
C15 C16 C20 126.3(7)
C17 C16 Lu2 73.9(4)
C15 C16 Lu2 73.8(4)
C20 C16 Lu2 122.1(5)
C16 C17 C13 109.2(6)
C16 C17 C21 123.0(7)
C13 C17 C21 127.5(7)
C16 C17 Lu2 75.0(4)
C13 C17 Lu2 73.2(4)
C21 C17 Lu2 123.2(4)
C26 C25 C29 106.6(6)
C26 C25 Si3 130.3(5)
C29 C25 Si3 122.7(5)
C26 C25 Lu3 74.5(4)
C29 C25 Lu3 75.4(3)
Si3 C25 Lu3 121.6(3)
C27 C26 C25 109.0(6)
C27 C26 C30 123.8(7)
C25 C26 C30 127.2(7)
C27 C26 Lu3 75.4(4)
C25 C26 Lu3 73.6(4)
C30 C26 Lu3 118.3(5)
C28 C27 C26 108.0(6)
C28 C27 C31 125.6(7)
C26 C27 C31 126.4(7)
C28 C27 Lu3 75.6(4)
C26 C27 Lu3 73.2(4)
C31 C27 Lu3 117.5(4)
C27 C28 C29 109.4(6)
C27 C28 C32 125.6(7)
C29 C28 C32 124.8(7)
C27 C28 Lu3 73.5(4)
C29 C28 Lu3 73.6(4)
C32 C28 Lu3 123.1(4)
C28 C29 C25 107.0(6)
C28 C29 C33 125.3(6)
C25 C29 C33 127.5(6)
C28 C29 Lu3 75.3(4)
C25 C29 Lu3 72.1(3)
C33 C29 Lu3 121.2(5)

loop_
_geom_bond_atom_site_label_1
_geom_bond_atom_site_label_2
_geom_bond_distance
Lu1 N4 2.305(5)
Lu1 N5 2.326(5)
Lu1 N6 2.350(5)
Lu1 N3 2.355(5)
Lu1 C5 2.557(7)
Lu1 C1 2.575(6)
Lu1 C4 2.613(6)
Lu1 C2 2.631(6)
Lu1 C3 2.649(6)
Lu1 Lu3 3.4406(7)
Lu1 Lu2 3.4576(6)
Lu2 N2 2.314(5)
Lu2 N6 2.329(5)
Lu2 N5 2.337(5)
Lu2 N1 2.340(5)
Lu2 C14 2.588(6)
Lu2 C13 2.592(6)
Lu2 C17 2.610(7)
Lu2 C15 2.616(6)
Lu2 C16 2.625(7)
Lu2 Lu3 3.4726(8)
Lu3 N4 2.310(5)
Lu3 N1 2.330(5)
Lu3 N3 2.344(5)
Lu3 N2 2.345(6)
Lu3 C25 2.573(6)
Lu3 C26 2.585(6)
Lu3 C27 2.614(6)
Lu3 C29 2.617(6)
Lu3 C28 2.640(6)
Si1 C10 1.846(9)
Si1 C11 1.853(7)
Si1 C1 1.860(7)
Si1 C12 1.878(8)
Si2 C22 1.847(8)
Si2 C24 1.859(9)
Si2 C23 1.867(7)
Si2 C13 1.872(7)
Si3 C35 1.861(7)
Si3 C34 1.870(7)
Si3 C36 1.871(7)
Si3 C25 1.873(7)
C1 C5 1.438(9)
C1 C2 1.449(9)
C2 C3 1.395(9)
C2 C6 1.514(9)
C3 C4 1.429(10)
C3 C7 1.514(9)
C4 C5 1.404(10)
C4 C8 1.509(9)
C5 C9 1.487(9)
C13 C14 1.430(8)
C13 C17 1.442(10)
C14 C15 1.406(9)
C14 C18 1.498(9)
C15 C16 1.433(9)
C15 C19 1.515(9)
C16 C17 1.403(9)
C16 C20 1.489(9)
C17 C21 1.527(9)
C25 C26 1.415(10)
C25 C29 1.454(8)
C26 C27 1.408(9)
C26 C30 1.519(9)
C27 C28 1.399(9)
C27 C31 1.517(9)
C28 C29 1.408(9)
C28 C32 1.524(8)
C29 C33 1.496(9)
